data_2106795
loop_
_publ_author_name
'Dong Zhili'
'White, T.J.'

_publ_section_title
;
 Calcium-lead fluoro-vanadinite apatites. II. Equilibrium structures
;
_journal_name_full 'Acta Crystallographica B (39,1983-)'
_journal_page_first 146
_journal_page_last 154
_journal_volume 60
_journal_year 2004
_chemical_formula_sum 'Ca10 F1.8 O24.1 V6'
_chemical_name_systematic 'Ca10 (V O4)6 (F0.9 O0.05)2'
_space_group_IT_number 11
_symmetry_space_group_name_Hall '-P 2c'
_symmetry_space_group_name_H-M 'P 1 1 21/m'
_cell_angle_alpha 90
_cell_angle_beta 90
_cell_angle_gamma 120.002
_cell_formula_units_Z 1
_cell_length_a 9.737
_cell_length_b 9.7358
_cell_length_c 7.00572
_cell_volume 575.137
_citation_journal_id_ASTM ASBSDK
_cod_data_source_file DongZhili_ASBSDK_2004_1216.cif
_cod_data_source_block Ca10F1.8O24.1V6
_cod_original_cell_volume 575.1373
_cod_original_sg_symbol_Hall '-P 2yb (z,x,y)'
_cod_database_code 2106795

loop_
_symmetry_equiv_pos_as_xyz
x,y,z
-x,-y,z+1/2
-x,-y,-z
x,y,-z-1/2

loop_
_atom_site_label
_atom_site_type_symbol
_atom_site_fract_x
_atom_site_fract_y
_atom_site_fract_z
_atom_site_occupancy
_atom_site_U_iso_or_equiv
Ca4 Ca+2 0.7534 0.7542 0.25 1 0.0
O3 O-2 0.174 0.693 0.25 1 0.0
O7 O-2 0.34 0.242 0.059 1 0.0
Ca3 Ca+2 0.9945 0.2445 0.25 1 0.0
V3 V+5 0.9712 0.597 0.25 1 0.0
O6 O-2 0.864 0.393 0.25 1 0.0
F1 F-1 0.012 0.999 0.25 0.9 0.0
O4 O-2 0.595 0.476 0.25 1 0.0
O5 O-2 0.533 0.135 0.25 1 0.0
O8 O-2 0.753 0.079 0.055 1 0.0
O2 O-2 0.522 0.827 0.25 1 0.0
O9 O-2 0.91 0.659 0.057 1 0.0
O1 O-2 0.352 0.52 0.25 1 0.0
V2 V+5 0.6319 0.0303 0.25 1 0.0
Ca2 Ca+2 0.2332 0.9958 0.25 1 0.0
V1 V+5 0.3926 0.3687 0.25 1 0.0
O10 O-2 0.012 0.999 0.25 0.05 0.0
Ca1 Ca+2 0.3327 0.6688 0.9997 1 0.0
